data_1504236
loop_
_publ_author_name
'Kise, Naoki'
'Isemoto, Shinsaku'
'Sakurai, Toshihiko'

_publ_section_title
;
 Electroreductive coupling of phthalimides with alpha,beta-unsaturated
 esters: unusual rearrangement of resulting silyl ketene acetals.
;
_journal_issue 21
_journal_name_full 'Organic letters'
_journal_page_first 4902
_journal_page_last 4905
_journal_paper_doi 10.1021/ol902016a
_journal_volume 11
_journal_year 2009
_chemical_formula_moiety 'C15 H17 N O4'
_chemical_formula_sum 'C15 H17 N O4'
_chemical_formula_weight 275.30
_chemical_melting_point 424.0(10)
_chemical_name_systematic
; 
ethyl 2-((1R,9bS)-9b-hydroxy-5-oxo-2,3,5,9b-
tetrahydro-1H-pyrrolo[2,1-a]isoindol-1-yl)acetate 
;
_space_group_IT_number 61
_symmetry_cell_setting orthorhombic
_symmetry_space_group_name_Hall '-P 2ac 2ab'
_symmetry_space_group_name_H-M 'P b c a'
_atom_sites_solution_hydrogens geom
_atom_sites_solution_primary direct
_atom_sites_solution_secondary difmap
_audit_creation_method SHELXL-97
_cell_angle_alpha 90.00
_cell_angle_beta 90.00
_cell_angle_gamma 90.00
_cell_formula_units_Z 8
_cell_length_a 9.030(5)
_cell_length_b 11.494(6)
_cell_length_c 26.562(14)
_cell_measurement_temperature 298(2)
_cell_volume 2757(3)
_computing_cell_refinement PROCESS-AUTO
_computing_data_collection PROCESS-AUTO
_computing_data_reduction PROCESS-AUTO
_computing_publication_material yadokari-XG
_computing_structure_refinement 'SHELXL-97 (Sheldrick, 1997)'
_computing_structure_solution 'SHELXS-97 (Sheldrick, 1990)'
_diffrn_ambient_temperature 298(2)
_diffrn_detector_area_resol_mean 10.00
_diffrn_measured_fraction_theta_full 0.992
_diffrn_measured_fraction_theta_max 0.992
_diffrn_measurement_device_type 'Rigaku RAXIS-RAPID'
_diffrn_measurement_method \w
_diffrn_radiation_monochromator graphite
_diffrn_radiation_source 'fine-focus sealed tube'
_diffrn_radiation_type MoK\a
_diffrn_radiation_wavelength 0.71075
_diffrn_reflns_av_R_equivalents 0.0870
_diffrn_reflns_av_sigmaI/netI 0.0422
_diffrn_reflns_limit_h_max 11
_diffrn_reflns_limit_h_min -11
_diffrn_reflns_limit_k_max 14
_diffrn_reflns_limit_k_min -14
_diffrn_reflns_limit_l_max 34
_diffrn_reflns_limit_l_min -34
_diffrn_reflns_number 24838
_diffrn_reflns_theta_full 27.49
_diffrn_reflns_theta_max 27.49
_diffrn_reflns_theta_min 3.55
_exptl_absorpt_coefficient_mu 0.097
_exptl_absorpt_correction_T_max 0.9904
_exptl_absorpt_correction_T_min 0.9578
_exptl_absorpt_correction_type multi-scan
_exptl_absorpt_process_details
;
    Higashi, T. (1995). Program for Absorption Correction.
    Rigaku Corporation, Tokyo, Japan.
;
_exptl_crystal_colour colorless
_exptl_crystal_density_diffrn 1.327
_exptl_crystal_density_method 'not measured'
_exptl_crystal_description block
_exptl_crystal_F_000 1168
_exptl_crystal_size_max 0.45
_exptl_crystal_size_mid 0.45
_exptl_crystal_size_min 0.10
_refine_diff_density_max 0.310
_refine_diff_density_min -0.190
_refine_diff_density_rms 0.037
_refine_ls_extinction_method none
_refine_ls_goodness_of_fit_ref 1.025
_refine_ls_hydrogen_treatment refall
_refine_ls_matrix_type full
_refine_ls_number_parameters 183
_refine_ls_number_reflns 3139
_refine_ls_number_restraints 0
_refine_ls_restrained_S_all 1.025
_refine_ls_R_factor_all 0.0991
_refine_ls_R_factor_gt 0.0546
_refine_ls_shift/su_max 0.000
_refine_ls_shift/su_mean 0.000
_refine_ls_structure_factor_coef Fsqd
_refine_ls_weighting_details 'calc w=1/[\s^2^(Fo^2^)+(0.0569P)^2^+0.7632P] where P=(Fo^2^+2Fc^2^)/3'
_refine_ls_weighting_scheme calc
_refine_ls_wR_factor_gt 0.1186
_refine_ls_wR_factor_ref 0.1359
_reflns_number_gt 1944
_reflns_number_total 3139
_reflns_threshold_expression >2sigma(I)
_cod_data_source_file ol902016a_si_002.cif
_cod_data_source_block nk080524
_cod_depositor_comments
;
The following automatic conversions were performed:

'_chemical_melting_point' value '423-425' was changed to '424.0(10)'
- the average value was taken and precision was estimated.

Automatic conversion script
Id: cif_fix_values 1715 2011-07-08 13:25:40Z adriana 
;
_cod_database_code 1504236

loop_
_symmetry_equiv_pos_as_xyz
'x, y, z'
'-x+1/2, -y, z+1/2'
'x+1/2, -y+1/2, -z'
'-x, y+1/2, -z+1/2'
'-x, -y, -z'
'x-1/2, y, -z-1/2'
'-x-1/2, y-1/2, z'
'x, -y-1/2, z-1/2'

loop_
_atom_site_label
_atom_site_type_symbol
_atom_site_fract_x
_atom_site_fract_y
_atom_site_fract_z
_atom_site_U_iso_or_equiv
_atom_site_adp_type
_atom_site_occupancy
_atom_site_symmetry_multiplicity
_atom_site_calc_flag
_atom_site_refinement_flags
N1 N 0.66843(18) -0.01340(14) 0.54052(6) 0.0400(4) Uani 1 1 d .
C1 C 0.5806(2) -0.10669(16) 0.53094(7) 0.0377(5) Uani 1 1 d .
O1 O 0.59963(17) -0.17817(13) 0.49718(5) 0.0512(4) Uani 1 1 d .
C2 C 0.4608(2) -0.10474(16) 0.56922(7) 0.0360(4) Uani 1 1 d .
C3 C 0.3364(2) -0.17506(19) 0.57383(9) 0.0485(5) Uani 1 1 d .
H1 H 0.3173 -0.2343 0.5509 0.058 Uiso 1 1 calc R
C4 C 0.2424(3) -0.1538(2) 0.61364(9) 0.0574(6) Uani 1 1 d .
H2 H 0.1585 -0.1997 0.6178 0.069 Uiso 1 1 calc R
C5 C 0.2710(3) -0.0653(2) 0.64738(9) 0.0566(6) Uani 1 1 d .
H3 H 0.2057 -0.0524 0.6739 0.068 Uiso 1 1 calc R
C6 C 0.3954(2) 0.00507(19) 0.64259(8) 0.0473(5) Uani 1 1 d .
H4 H 0.4132 0.0653 0.6652 0.057 Uiso 1 1 calc R
C7 C 0.4917(2) -0.01682(16) 0.60342(7) 0.0359(4) Uani 1 1 d .
C8 C 0.6308(2) 0.04641(16) 0.58777(7) 0.0376(5) Uani 1 1 d .
O2 O 0.60669(18) 0.16718(11) 0.58054(6) 0.0488(4) Uani 1 1 d .
H5 H 0.5463 0.1768 0.5579 0.073 Uiso 1 1 calc R
C9 C 0.7771(2) 0.03536(17) 0.61726(8) 0.0419(5) Uani 1 1 d .
H6 H 0.7844 0.0964 0.6429 0.050 Uiso 1 1 calc R
C10 C 0.7975(2) -0.08511(17) 0.64111(8) 0.0444(5) Uani 1 1 d .
H7 H 0.7685 -0.1439 0.6169 0.053 Uiso 1 1 calc R
H8 H 0.9017 -0.0965 0.6485 0.053 Uiso 1 1 calc R
C11 C 0.7103(2) -0.10239(19) 0.68833(8) 0.0473(5) Uani 1 1 d .
O3 O 0.7061(2) -0.03405(16) 0.72233(6) 0.0783(6) Uani 1 1 d .
O4 O 0.6398(2) -0.20305(15) 0.68921(6) 0.0660(5) Uani 1 1 d .
C12 C 0.5468(4) -0.2239(3) 0.73298(12) 0.0945(11) Uani 1 1 d .
H9 H 0.6079 -0.2337 0.7627 0.113 Uiso 1 1 calc R
H10 H 0.4814 -0.1582 0.7384 0.113 Uiso 1 1 calc R
C13 C 0.4614(5) -0.3271(3) 0.72426(15) 0.1175(14) Uani 1 1 d .
H11 H 0.4050 -0.3183 0.6939 0.176 Uiso 1 1 calc R
H12 H 0.3955 -0.3397 0.7521 0.176 Uiso 1 1 calc R
H13 H 0.5267 -0.3926 0.7210 0.176 Uiso 1 1 calc R
C14 C 0.8905(3) 0.0555(2) 0.57536(9) 0.0560(6) Uani 1 1 d .
H14 H 0.9856 0.0224 0.5844 0.067 Uiso 1 1 calc R
H15 H 0.9034 0.1381 0.5691 0.067 Uiso 1 1 calc R
C15 C 0.8274(2) -0.0051(2) 0.52870(9) 0.0547(6) Uani 1 1 d .
H16 H 0.8440 0.0408 0.4986 0.066 Uiso 1 1 calc R
H17 H 0.8708 -0.0816 0.5242 0.066 Uiso 1 1 calc R

loop_
_atom_site_aniso_label
_atom_site_aniso_U_11
_atom_site_aniso_U_22
_atom_site_aniso_U_33
_atom_site_aniso_U_23
_atom_site_aniso_U_13
_atom_site_aniso_U_12
N1 0.0389(10) 0.0436(9) 0.0373(9) -0.0013(7) 0.0037(7) 0.0012(7)
C1 0.0429(12) 0.0359(9) 0.0343(10) -0.0027(9) -0.0058(8) 0.0096(9)
O1 0.0587(10) 0.0523(9) 0.0426(8) -0.0148(7) -0.0052(7) 0.0174(7)
C2 0.0348(11) 0.0349(9) 0.0383(10) -0.0021(8) -0.0042(8) 0.0035(8)
C3 0.0431(13) 0.0441(11) 0.0585(14) -0.0036(10) -0.0097(10) -0.0031(10)
C4 0.0385(13) 0.0614(14) 0.0725(16) 0.0089(13) 0.0038(12) -0.0070(11)
C5 0.0453(14) 0.0730(16) 0.0515(13) 0.0033(12) 0.0132(11) 0.0052(12)
C6 0.0493(13) 0.0528(12) 0.0398(11) -0.0081(10) 0.0022(10) 0.0081(10)
C7 0.0364(10) 0.0352(9) 0.0362(10) -0.0020(8) -0.0038(8) 0.0046(8)
C8 0.0410(12) 0.0330(10) 0.0386(10) -0.0024(8) -0.0020(8) -0.0010(8)
O2 0.0580(10) 0.0316(7) 0.0569(10) -0.0016(6) -0.0146(7) 0.0004(7)
C9 0.0416(12) 0.0368(10) 0.0474(11) -0.0004(9) -0.0081(9) -0.0046(8)
C10 0.0431(12) 0.0441(11) 0.0460(11) -0.0003(10) -0.0022(9) 0.0034(9)
C11 0.0539(14) 0.0462(12) 0.0419(12) 0.0012(10) -0.0047(10) 0.0062(10)
O3 0.1193(17) 0.0674(12) 0.0482(10) -0.0136(9) 0.0047(10) -0.0025(11)
O4 0.0842(14) 0.0585(10) 0.0552(10) -0.0019(8) 0.0214(9) -0.0149(9)
C12 0.116(3) 0.096(2) 0.0713(19) 0.0093(17) 0.0371(19) -0.014(2)
C13 0.115(3) 0.103(3) 0.135(3) 0.027(2) 0.038(3) -0.028(2)
C14 0.0403(13) 0.0587(13) 0.0688(15) 0.0151(12) -0.0030(11) -0.0089(11)
C15 0.0416(13) 0.0703(15) 0.0523(13) 0.0093(12) 0.0097(10) 0.0011(11)

loop_
_atom_type_symbol
_atom_type_description
_atom_type_scat_dispersion_real
_atom_type_scat_dispersion_imag
_atom_type_scat_source
C C 0.0033 0.0016 'International Tables Vol C Tables 4.2.6.8 and 6.1.1.4'
H H 0.0000 0.0000 'International Tables Vol C Tables 4.2.6.8 and 6.1.1.4'
N N 0.0061 0.0033 'International Tables Vol C Tables 4.2.6.8 and 6.1.1.4'
O O 0.0106 0.0060 'International Tables Vol C Tables 4.2.6.8 and 6.1.1.4'

loop_
_geom_angle_atom_site_label_1
_geom_angle_atom_site_label_2
_geom_angle_atom_site_label_3
_geom_angle
C1 N1 C8 113.21(16)
C1 N1 C15 125.48(17)
C8 N1 C15 112.17(16)
O1 C1 N1 125.70(19)
O1 C1 C2 127.73(19)
N1 C1 C2 106.57(16)
C7 C2 C3 121.92(19)
C7 C2 C1 108.24(17)
C3 C2 C1 129.83(18)
C4 C3 C2 117.5(2)
C4 C3 H1 121.2
C2 C3 H1 121.2
C3 C4 C5 120.9(2)
C3 C4 H2 119.5
C5 C4 H2 119.5
C4 C5 C6 121.4(2)
C4 C5 H3 119.3
C6 C5 H3 119.3
C7 C6 C5 118.2(2)
C7 C6 H4 120.9
C5 C6 H4 120.9
C6 C7 C2 120.00(19)
C6 C7 C8 130.14(18)
C2 C7 C8 109.74(16)
O2 C8 N1 112.18(16)
O2 C8 C7 112.42(16)
N1 C8 C7 101.67(15)
O2 C8 C9 106.31(15)
N1 C8 C9 101.35(15)
C7 C8 C9 122.24(16)
C8 O2 H5 109.5
C14 C9 C10 110.89(18)
C14 C9 C8 101.06(17)
C10 C9 C8 112.80(16)
C14 C9 H6 110.6
C10 C9 H6 110.6
C8 C9 H6 110.6
C11 C10 C9 113.78(18)
C11 C10 H7 108.8
C9 C10 H7 108.8
C11 C10 H8 108.8
C9 C10 H8 108.8
H7 C10 H8 107.7
O3 C11 O4 123.1(2)
O3 C11 C10 124.2(2)
O4 C11 C10 112.66(18)
C11 O4 C12 115.9(2)
C13 C12 O4 108.5(3)
C13 C12 H9 110.0
O4 C12 H9 110.0
C13 C12 H10 110.0
O4 C12 H10 110.0
H9 C12 H10 108.4
C12 C13 H11 109.5
C12 C13 H12 109.5
H11 C13 H12 109.5
C12 C13 H13 109.5
H11 C13 H13 109.5
H12 C13 H13 109.5
C9 C14 C15 105.67(18)
C9 C14 H14 110.6
C15 C14 H14 110.6
C9 C14 H15 110.6
C15 C14 H15 110.6
H14 C14 H15 108.7
N1 C15 C14 102.69(18)
N1 C15 H16 111.2
C14 C15 H16 111.2
N1 C15 H17 111.2
C14 C15 H17 111.2
H16 C15 H17 109.1

loop_
_geom_bond_atom_site_label_1
_geom_bond_atom_site_label_2
_geom_bond_distance
N1 C1 1.358(3)
N1 C8 1.471(3)
N1 C15 1.472(3)
C1 O1 1.228(2)
C1 C2 1.485(3)
C2 C7 1.387(3)
C2 C3 1.389(3)
C3 C4 1.378(3)
C3 H1 0.9300
C4 C5 1.380(3)
C4 H2 0.9300
C5 C6 1.389(3)
C5 H3 0.9300
C6 C7 1.379(3)
C6 H4 0.9300
C7 C8 1.509(3)
C8 O2 1.418(2)
C8 C9 1.541(3)
O2 H5 0.8200
C9 C14 1.530(3)
C9 C10 1.534(3)
C9 H6 0.9800
C10 C11 1.495(3)
C10 H7 0.9700
C10 H8 0.9700
C11 O3 1.198(3)
C11 O4 1.321(3)
O4 C12 1.454(3)
C12 C13 1.433(5)
C12 H9 0.9700
C12 H10 0.9700
C13 H11 0.9600
C13 H12 0.9600
C13 H13 0.9600
C14 C15 1.532(3)
C14 H14 0.9700
C14 H15 0.9700
C15 H16 0.9700
C15 H17 0.9700

loop_
_geom_torsion_atom_site_label_1
_geom_torsion_atom_site_label_2
_geom_torsion_atom_site_label_3
_geom_torsion_atom_site_label_4
_geom_torsion
C8 N1 C1 O1 -171.40(18)
C15 N1 C1 O1 -27.3(3)
C8 N1 C1 C2 8.0(2)
C15 N1 C1 C2 152.10(18)
O1 C1 C2 C7 173.13(19)
N1 C1 C2 C7 -6.3(2)
O1 C1 C2 C3 -6.1(3)
N1 C1 C2 C3 174.4(2)
C7 C2 C3 C4 0.7(3)
C1 C2 C3 C4 179.9(2)
C2 C3 C4 C5 0.4(3)
C3 C4 C5 C6 -0.3(4)
C4 C5 C6 C7 -0.9(3)
C5 C6 C7 C2 2.0(3)
C5 C6 C7 C8 177.6(2)
C3 C2 C7 C6 -1.9(3)
C1 C2 C7 C6 178.75(18)
C3 C2 C7 C8 -178.33(18)
C1 C2 C7 C8 2.3(2)
C1 N1 C8 O2 -126.77(18)
C15 N1 C8 O2 84.3(2)
C1 N1 C8 C7 -6.5(2)
C15 N1 C8 C7 -155.39(16)
C1 N1 C8 C9 120.20(17)
C15 N1 C8 C9 -28.7(2)
C6 C7 C8 O2 -53.7(3)
C2 C7 C8 O2 122.30(17)
C6 C7 C8 N1 -173.8(2)
C2 C7 C8 N1 2.15(19)
C6 C7 C8 C9 74.6(3)
C2 C7 C8 C9 -109.4(2)
O2 C8 C9 C14 -77.86(19)
N1 C8 C9 C14 39.53(19)
C7 C8 C9 C14 151.28(18)
O2 C8 C9 C10 163.70(17)
N1 C8 C9 C10 -78.91(19)
C7 C8 C9 C10 32.8(3)
C14 C9 C10 C11 169.13(18)
C8 C9 C10 C11 -78.3(2)
C9 C10 C11 O3 -47.5(3)
C9 C10 C11 O4 133.8(2)
O3 C11 O4 C12 4.0(4)
C10 C11 O4 C12 -177.2(2)
C11 O4 C12 C13 171.0(3)
C10 C9 C14 C15 81.8(2)
C8 C9 C14 C15 -38.0(2)
C1 N1 C15 C14 -139.16(19)
C8 N1 C15 C14 5.2(2)
C9 C14 C15 N1 21.0(2)
